data_1575186
loop_
_publ_author_name
'Liu, Yi-Fan'
'He, Huihui'
'Gao, Lei'
'Liang, Rong-Ran'
'Li, Ji'
'Huang, Jinyi'
'Yin, Ya'
'Meng, Yuxuan'
'Zhong, Yuxiu'
'Luo, Rengan'
'Zhang, Liang-Liang'
'Zhou, Hong-Cai'
'Yuan, Shuai'

_publ_section_title
;
 Chemical and mechanical modifications of flexible metal-organic
 frameworks for enhancing photocatalysis.
;
_journal_issue 33
_journal_name_full 'Chemical science'
_journal_page_first 14995
_journal_page_last 15003
_journal_paper_doi 10.1039/d5sc02797g
_journal_volume 16
_journal_year 2025
_chemical_formula_moiety 'C108 H72 O32 Zr6, 2(H4)'
_chemical_formula_sum 'C108 H80 O32 Zr6'
_chemical_formula_weight 2437.04
_space_group_crystal_system hexagonal
_space_group_IT_number 191
_space_group_name_Hall '-P 6 2'
_space_group_name_H-M_alt 'P 6/m m m'
_atom_sites_solution_hydrogens mixed
_audit_creation_date 2024-11-04
_audit_creation_method
;
Olex2 1.5
(compiled 2023.08.24 svn.re1ec1418 for OlexSys, GUI svn.r6817)
;
_audit_update_record
;
2024-11-04 deposited with the CCDC.	2025-07-21 downloaded from the CCDC.
;
_cell_angle_alpha 90
_cell_angle_beta 90
_cell_angle_gamma 120
_cell_formula_units_Z 3
_cell_length_a 49.038(7)
_cell_length_b 49.038(7)
_cell_length_c 16.641(3)
_cell_measurement_reflns_used 167163
_cell_measurement_temperature 293(2)
_cell_measurement_theta_max 25
_cell_measurement_theta_min 0.4
_cell_volume 34656(9)
_computing_molecular_graphics 'Olex2 1.5 (Dolomanov et al., 2009)'
_computing_publication_material 'Olex2 1.5 (Dolomanov et al., 2009)'
_computing_structure_refinement 'XL  (Sheldrick, 2008)'
_computing_structure_solution 'XS  (Sheldrick, 2008)'
_diffrn_ambient_temperature 293(2)
_diffrn_measured_fraction_theta_full 0.979
_diffrn_measured_fraction_theta_max 0.979
_diffrn_measurement_device_type 'Bruker APEX-II CCD'
_diffrn_measurement_method '\w scans'
_diffrn_radiation_type MoK\a
_diffrn_radiation_wavelength 0.71073
_diffrn_reflns_av_R_equivalents 0.1801
_diffrn_reflns_av_unetI/netI 0.0737
_diffrn_reflns_Laue_measured_fraction_full 0.979
_diffrn_reflns_Laue_measured_fraction_max 0.979
_diffrn_reflns_limit_h_max 58
_diffrn_reflns_limit_h_min -58
_diffrn_reflns_limit_k_max 57
_diffrn_reflns_limit_k_min -57
_diffrn_reflns_limit_l_max 0
_diffrn_reflns_limit_l_min -19
_diffrn_reflns_number 91593
_diffrn_reflns_point_group_measured_fraction_full 0.979
_diffrn_reflns_point_group_measured_fraction_max 0.979
_diffrn_reflns_theta_full 25.000
_diffrn_reflns_theta_max 25.000
_diffrn_reflns_theta_min 1.314
_diffrn_standards_number 0
_exptl_absorpt_coefficient_mu 0.148
_exptl_absorpt_correction_type none
_exptl_crystal_colour colorless
_exptl_crystal_density_diffrn 0.350
_exptl_crystal_description stick
_exptl_crystal_F_000 3672
_refine_diff_density_max 0.847
_refine_diff_density_min -1.473
_refine_diff_density_rms 0.117
_refine_ls_extinction_method none
_refine_ls_goodness_of_fit_ref 1.061
_refine_ls_hydrogen_treatment constr
_refine_ls_matrix_type full
_refine_ls_number_parameters 216
_refine_ls_number_reflns 10975
_refine_ls_number_restraints 496
_refine_ls_restrained_S_all 1.047
_refine_ls_R_factor_all 0.1707
_refine_ls_R_factor_gt 0.1138
_refine_ls_shift/su_max 0.003
_refine_ls_shift/su_mean 0.000
_refine_ls_structure_factor_coef Fsqd
_refine_ls_weighting_details 'w=1/[\s^2^(Fo^2^)+(0.1848P)^2^+64.0348P] where P=(Fo^2^+2Fc^2^)/3'
_refine_ls_weighting_scheme calc
_refine_ls_wR_factor_gt 0.2915
_refine_ls_wR_factor_ref 0.3556
_reflns_Friedel_coverage 0.000
_reflns_number_gt 6737
_reflns_number_total 10975
_reflns_threshold_expression 'I > 2\s(I)'
_cod_data_source_file d5sc02797g2.cif
_cod_data_source_block 128
_cod_depositor_comments 'Adding full bibliography for 1575186--1575189.cif.'
_cod_original_cell_volume 34656(12)
_cod_database_code 1575186
_shelx_shelxl_version_number 2014/7
_shelx_space_group_comment
;
The symmetry employed for this shelxl refinement is uniquely defined
by the following loop, which should always be used as a source of
symmetry information in preference to the above space-group names.
They are only intended as comments.
;
_olex2_refinement_description
;
1. Fixed Uiso
 At 1.2 times of:
  All C(H) groups
 At 1.5 times of:
  All O(H,H) groups
2. Restrained distances
 C8-C14' \\sim C8-C14
 with sigma of 0.02
 C11-C13' \\sim C11-C13
 with sigma of 0.02
 C14'-C13' \\sim C14-C13
 with sigma of 0.02
 C8-C13' \\sim C8-C13
 with sigma of 0.04
 C11-C14' \\sim C11-C14
 with sigma of 0.04
 C8-C9' \\sim C8-C9
 with sigma of 0.02
 C11-C10' \\sim C11-C10
 with sigma of 0.02
 C9'-C10' \\sim C9-C10
 with sigma of 0.02
 C8-C10' \\sim C8-C10
 with sigma of 0.04
 C11-C9' \\sim C11-C9
 with sigma of 0.04
3. Uiso/Uaniso restraints and constraints
C1 \\sim C2 \\sim C3 \\sim C4 \\sim C5 \\sim C6 \\sim C7 \\sim C8 \\sim C11
\\sim C12 \\sim C9' \\sim C10' \\sim C13' \\sim C14' \\sim C9 \\sim C10 \\sim
C13 \\sim C14: within 3.7A with sigma of 0.005 and sigma for terminal atoms of
0.001 within 3.7A
4. Others
 Sof(C13)=Sof(H13)=Sof(C14)=Sof(H14)=1-FVAR(1)
 Sof(C13')=Sof(H13')=Sof(C14')=Sof(H14')=FVAR(1)
 Sof(C9)=Sof(H9)=Sof(C10)=Sof(H10)=1-FVAR(2)
 Sof(C9')=Sof(H9')=Sof(C10')=Sof(H10')=FVAR(2)
 Fixed Sof: H(0.5) HA(0.5) H6A(0.5) H6B(0.5)
5.a Rotating group:
 O5(H,HA), O6(H6A,H6B)
5.b Aromatic/amide H refined with riding coordinates:
 C3(H3), C4(H4), C6(H6), C7(H7), C9'(H9'), C10'(H10'), C13'(H13'), C14'(H14'),
 C9(H9), C10(H10), C13(H13), C14(H14)
;
_olex2_submission_special_instructions 'No special instructions were received'
_platon_squeeze_void_probe_radius 1.20

loop_
_space_group_symop_operation_xyz
'x, y, z'
'x-y, x, z'
'-y, x-y, z'
'-x, -y, z'
'-x+y, -x, z'
'y, -x+y, z'
'x-y, -y, -z'
'-x, -x+y, -z'
'y, x, -z'
'-y, -x, -z'
'-x+y, y, -z'
'x, x-y, -z'
'-x, -y, -z'
'-x+y, -x, -z'
'y, -x+y, -z'
'x, y, -z'
'x-y, x, -z'
'-y, x-y, -z'
'-x+y, y, z'
'x, x-y, z'
'-y, -x, z'
'y, x, z'
'x-y, -y, z'
'-x, -x+y, z'

loop_
_atom_site_label
_atom_site_type_symbol
_atom_site_fract_x
_atom_site_fract_y
_atom_site_fract_z
_atom_site_U_iso_or_equiv
_atom_site_adp_type
_atom_site_occupancy
_atom_site_site_symmetry_order
_atom_site_calc_flag
_atom_site_refinement_flags_posn
_atom_site_refinement_flags_adp
_atom_site_refinement_flags_occupancy
_atom_site_disorder_assembly
_atom_site_disorder_group
Zr1 Zr 0.52886(2) 0.47114(2) 0.0000 0.0458(3) Uani 1 4 d S T P . .
Zr2 Zr 0.46403(2) 0.46403(2) 0.10578(6) 0.0639(3) Uani 1 2 d S T P . .
O1 O 0.56914(11) 0.48501(11) -0.0801(3) 0.0722(13) Uani 1 1 d . . . . .
O2 O 0.57410(13) 0.52707(14) -0.1474(4) 0.108(2) Uani 1 1 d . . . . .
O3 O 0.51388(8) 0.48612(8) 0.1089(6) 0.103(3) Uani 1 2 d S T P . .
O4 O 0.47784(17) 0.4496(2) 0.0000 0.098(3) Uani 1 2 d S T P . .
O5 O 0.41804(19) 0.41804(19) 0.0874(8) 0.170(6) Uani 1 2 d S T P . .
H H 0.3816 0.3718 0.0311 0.255 Uiso 0.5 1 d R U P . .
HA H 0.3701 0.3763 0.1179 0.255 Uiso 0.5 1 d R U P . .
O6 O 0.4658(2) 0.4658(2) 0.2382(5) 0.123(3) Uani 1 2 d S T P . .
H6A H 0.4830 0.4623 0.2873 0.184 Uiso 0.5 1 d R U P . .
H6B H 0.4494 0.4705 0.2879 0.184 Uiso 0.5 1 d R U P . .
C1 C 0.5814(2) 0.5060(3) -0.1305(6) 0.1058(16) Uani 1 1 d . U . . .
C2 C 0.6078(2) 0.5079(3) -0.1787(6) 0.1119(15) Uani 1 1 d . U . . .
C3 C 0.6276(2) 0.5345(3) -0.2216(6) 0.1185(16) Uani 1 1 d . U . . .
H3 H 0.6246 0.5517 -0.2200 0.142 Uiso 1 1 calc R U . . .
C4 C 0.6523(2) 0.5360(3) -0.2678(6) 0.1216(15) Uani 1 1 d . U . . .
H4 H 0.6651 0.5540 -0.2977 0.146 Uiso 1 1 calc R U . . .
C5 C 0.6575(2) 0.5111(3) -0.2688(6) 0.1160(14) Uani 1 1 d . U . . .
C6 C 0.6373(2) 0.4849(3) -0.2249(6) 0.1194(15) Uani 1 1 d . U . . .
H6 H 0.6399 0.4673 -0.2265 0.143 Uiso 1 1 calc R U . . .
C7 C 0.6136(2) 0.4836(3) -0.1791(6) 0.1168(16) Uani 1 1 d . U . . .
H7 H 0.6012 0.4659 -0.1480 0.140 Uiso 1 1 calc R U . . .
C8 C 0.6828(2) 0.5125(3) -0.3187(6) 0.1182(15) Uani 1 1 d D U . . .
C11 C 0.7314(2) 0.5138(3) -0.4112(6) 0.1176(15) Uani 1 1 d D U . . .
C12 C 0.75720(19) 0.5144(4) -0.4596(8) 0.1222(18) Uani 1 2 d S TU P A .
C9' C 0.6985(4) 0.5357(5) -0.3736(11) 0.1191(17) Uani 0.527(9) 1 d D U P A 1
H9' H 0.6933 0.5515 -0.3786 0.143 Uiso 0.527(9) 1 calc R U P A 1
C10' C 0.7220(4) 0.5367(5) -0.4229(11) 0.1199(17) Uani 0.527(9) 1 d D U P A 1
H10' H 0.7313 0.5520 -0.4626 0.144 Uiso 0.527(9) 1 calc R U P A 1
C13' C 0.7203(4) 0.4944(5) -0.3444(11) 0.1197(17) Uani 0.477(8) 1 d D U P A 1
H13' H 0.7293 0.4824 -0.3289 0.144 Uiso 0.477(8) 1 calc R U P A 1
C14' C 0.6956(4) 0.4932(5) -0.3010(12) 0.1193(17) Uani 0.477(8) 1 d D U P A 1
H14' H 0.6872 0.4790 -0.2586 0.143 Uiso 0.477(8) 1 calc R U P A 1
C9 C 0.7120(4) 0.5362(5) -0.3129(12) 0.1202(16) Uani 0.473(9) 1 d D U P A 2
H9 H 0.7163 0.5519 -0.2757 0.144 Uiso 0.473(9) 1 calc R U P A 2
C10 C 0.7369(4) 0.5389(5) -0.3592(11) 0.1197(17) Uani 0.473(9) 1 d D U P A 2
H10 H 0.7567 0.5568 -0.3561 0.144 Uiso 0.473(9) 1 calc R U P A 2
C13 C 0.7007(3) 0.4880(5) -0.4190(10) 0.1198(17) Uani 0.523(8) 1 d D U P A 2
H13 H 0.6966 0.4718 -0.4549 0.144 Uiso 0.523(8) 1 calc R U P A 2
C14 C 0.6764(4) 0.4867(4) -0.3726(10) 0.1195(16) Uani 0.523(8) 1 d D U P A 2
H14 H 0.6561 0.4694 -0.3762 0.143 Uiso 0.523(8) 1 calc R U P A 2

loop_
_atom_site_aniso_label
_atom_site_aniso_U_11
_atom_site_aniso_U_22
_atom_site_aniso_U_33
_atom_site_aniso_U_23
_atom_site_aniso_U_13
_atom_site_aniso_U_12
Zr1 0.0605(5) 0.0605(5) 0.0415(6) 0.000 0.000 0.0491(5)
Zr2 0.0794(5) 0.0794(5) 0.0661(6) 0.0266(4) 0.0266(4) 0.0646(5)
O1 0.086(3) 0.100(3) 0.065(3) 0.019(3) 0.024(2) 0.073(3)
O2 0.114(4) 0.142(4) 0.125(5) 0.062(4) 0.071(4) 0.106(4)
O3 0.093(4) 0.093(4) 0.138(8) -0.031(2) 0.031(2) 0.058(4)
O4 0.094(5) 0.177(8) 0.067(5) 0.000 0.000 0.102(6)
O5 0.104(5) 0.104(5) 0.333(16) 0.101(7) 0.101(7) 0.076(5)
O6 0.203(8) 0.203(8) 0.044(4) 0.040(5) 0.040(5) 0.163(8)
C1 0.109(3) 0.175(4) 0.100(3) 0.036(3) 0.037(3) 0.120(3)
C2 0.109(2) 0.186(4) 0.102(3) 0.035(3) 0.039(2) 0.119(3)
C3 0.113(2) 0.189(4) 0.106(3) 0.033(3) 0.041(2) 0.115(3)
C4 0.111(2) 0.196(3) 0.104(3) 0.033(2) 0.038(2) 0.112(2)
C5 0.106(2) 0.195(3) 0.102(3) 0.033(2) 0.036(2) 0.117(2)
C6 0.111(2) 0.195(3) 0.105(3) 0.032(2) 0.038(2) 0.115(2)
C7 0.112(2) 0.188(4) 0.105(3) 0.035(3) 0.040(2) 0.117(3)
C8 0.104(2) 0.201(3) 0.101(3) 0.031(2) 0.034(2) 0.114(2)
C11 0.100(2) 0.204(4) 0.099(3) 0.032(3) 0.028(2) 0.114(2)
C12 0.097(2) 0.210(4) 0.097(3) 0.036(3) 0.0178(15) 0.1048(19)
C9' 0.104(2) 0.201(4) 0.101(3) 0.032(3) 0.032(2) 0.113(3)
C10' 0.103(2) 0.203(4) 0.101(3) 0.032(3) 0.030(2) 0.112(3)
C13' 0.103(2) 0.203(4) 0.101(3) 0.032(3) 0.030(2) 0.112(3)
C14' 0.104(2) 0.201(4) 0.101(3) 0.032(3) 0.032(2) 0.113(3)
C9 0.105(2) 0.201(3) 0.101(3) 0.031(3) 0.033(2) 0.112(2)
C10 0.102(2) 0.203(4) 0.100(3) 0.032(3) 0.030(2) 0.111(3)
C13 0.102(2) 0.203(4) 0.101(3) 0.031(3) 0.031(2) 0.111(3)
C14 0.105(2) 0.201(3) 0.102(3) 0.032(3) 0.032(2) 0.113(2)

loop_
_atom_type_symbol
_atom_type_description
_atom_type_scat_dispersion_real
_atom_type_scat_dispersion_imag
_atom_type_scat_source
C C 0.0033 0.0016 'International Tables Vol C Tables 4.2.6.8 and 6.1.1.4'
H H 0.0000 0.0000 'International Tables Vol C Tables 4.2.6.8 and 6.1.1.4'
O O 0.0106 0.0060 'International Tables Vol C Tables 4.2.6.8 and 6.1.1.4'
Zr Zr -2.9673 0.5597 'International Tables Vol C Tables 4.2.6.8 and 6.1.1.4'

loop_
_geom_angle_atom_site_label_1
_geom_angle_atom_site_label_2
_geom_angle_atom_site_label_3
_geom_angle
_geom_angle_site_symmetry_1
_geom_angle_site_symmetry_3
_geom_angle_publ_flag
Zr2 Zr1 Zr2 60.61(3) . 4_665 ?
Zr2 Zr1 Zr2 90.94(3) 4_665 16 ?
Zr2 Zr1 Zr2 60.47(4) . 16 ?
Zr2 Zr1 Zr2 90.94(3) . 13_665 ?
Zr2 Zr1 Zr2 60.61(3) 16 13_665 ?
Zr2 Zr1 Zr2 60.47(4) 4_665 13_665 ?
O1 Zr1 Zr2 111.02(12) 10_665 4_665 ?
O1 Zr1 Zr2 166.27(11) 21_665 4_665 ?
O1 Zr1 Zr2 75.33(11) 16 4_665 ?
O1 Zr1 Zr2 111.07(13) . 4_665 ?
O1 Zr1 Zr2 111.07(13) 16 13_665 ?
O1 Zr1 Zr2 111.08(13) 21_665 . ?
O1 Zr1 Zr2 166.27(11) . . ?
O1 Zr1 Zr2 111.02(12) 16 . ?
O1 Zr1 Zr2 111.02(12) 21_665 13_665 ?
O1 Zr1 Zr2 75.34(11) 10_665 . ?
O1 Zr1 Zr2 166.27(11) 10_665 13_665 ?
O1 Zr1 Zr2 111.07(13) 10_665 16 ?
O1 Zr1 Zr2 111.02(12) . 16 ?
O1 Zr1 Zr2 75.33(11) 21_665 16 ?
O1 Zr1 Zr2 166.27(11) 16 16 ?
O1 Zr1 Zr2 75.33(11) . 13_665 ?
O1 Zr1 O1 118.4(2) 21_665 16 ?
O1 Zr1 O1 118.4(2) 10_665 . ?
O1 Zr1 O1 75.0(3) 16 . ?
O1 Zr1 O1 75.0(3) 21_665 10_665 ?
O1 Zr1 O1 74.6(3) 21_665 . ?
O1 Zr1 O1 74.6(3) 16 10_665 ?
O1 Zr1 O3 142.40(14) 21_665 . ?
O1 Zr1 O3 78.3(2) 21_665 16 ?
O1 Zr1 O3 142.40(14) 10_665 16 ?
O1 Zr1 O3 78.3(2) 16 . ?
O1 Zr1 O3 142.40(14) 16 16 ?
O1 Zr1 O3 78.3(2) . 16 ?
O1 Zr1 O3 142.40(14) . . ?
O1 Zr1 O3 78.3(2) 10_665 . ?
O3 Zr1 Zr2 35.39(12) . 4_665 ?
O3 Zr1 Zr2 35.39(12) . . ?
O3 Zr1 Zr2 90.5(2) 16 4_665 ?
O3 Zr1 Zr2 90.5(2) 16 . ?
O3 Zr1 Zr2 90.5(2) . 16 ?
O3 Zr1 Zr2 35.39(12) 16 13_665 ?
O3 Zr1 Zr2 90.5(2) . 13_665 ?
O3 Zr1 Zr2 35.39(12) 16 16 ?
O3 Zr1 O3 109.8(5) 16 . ?
O4 Zr1 Zr2 35.26(11) . 16 ?
O4 Zr1 Zr2 35.26(11) 21_665 13_665 ?
O4 Zr1 Zr2 90.5(2) . 4_665 ?
O4 Zr1 Zr2 90.5(2) . 13_665 ?
O4 Zr1 Zr2 90.5(2) 21_665 16 ?
O4 Zr1 Zr2 35.26(11) 21_665 4_665 ?
O4 Zr1 Zr2 90.5(2) 21_665 . ?
O4 Zr1 Zr2 35.26(11) . . ?
O4 Zr1 O1 78.4(2) 21_665 . ?
O4 Zr1 O1 78.4(2) 21_665 16 ?
O4 Zr1 O1 142.24(13) . . ?
O4 Zr1 O1 142.24(13) . 16 ?
O4 Zr1 O1 78.4(2) . 21_665 ?
O4 Zr1 O1 142.24(13) 21_665 21_665 ?
O4 Zr1 O1 142.24(13) 21_665 10_665 ?
O4 Zr1 O1 78.4(2) . 10_665 ?
O4 Zr1 O3 70.65(17) . 16 ?
O4 Zr1 O3 70.64(17) 21_665 16 ?
O4 Zr1 O3 70.65(17) . . ?
O4 Zr1 O3 70.65(17) 21_665 . ?
O4 Zr1 O4 109.6(5) . 21_665 ?
Zr1 Zr2 Zr1 89.07(3) . 13_665 ?
Zr1 Zr2 Zr2 59.697(17) 13_665 4_665 ?
Zr1 Zr2 Zr2 59.767(17) . 16 ?
Zr1 Zr2 Zr2 59.696(17) . 4_665 ?
Zr1 Zr2 Zr2 59.768(18) 13_665 16 ?
Zr2 Zr2 Zr2 90.0 16 4_665 ?
O2 Zr2 Zr1 161.05(13) 10_665 13_665 ?
O2 Zr2 Zr1 71.99(13) 13_665 13_665 ?
O2 Zr2 Zr1 71.99(13) 10_665 . ?
O2 Zr2 Zr1 161.05(13) 13_665 . ?
O2 Zr2 Zr2 108.09(17) 10_665 16 ?
O2 Zr2 Zr2 108.72(16) 13_665 4_665 ?
O2 Zr2 Zr2 108.72(16) 10_665 4_665 ?
O2 Zr2 Zr2 108.09(17) 13_665 16 ?
O2 Zr2 O2 127.0(3) 10_665 13_665 ?
O2 Zr2 O5 74.0(2) 10_665 . ?
O2 Zr2 O5 74.0(2) 13_665 . ?
O3 Zr2 Zr1 89.0(2) 4_665 . ?
O3 Zr2 Zr1 37.2(2) . . ?
O3 Zr2 Zr1 37.2(2) 4_665 13_665 ?
O3 Zr2 Zr1 89.0(2) . 13_665 ?
O3 Zr2 Zr2 91.4(3) . 16 ?
O3 Zr2 Zr2 33.77(16) 4_665 4_665 ?
O3 Zr2 Zr2 33.77(15) . 4_665 ?
O3 Zr2 Zr2 91.4(3) 4_665 16 ?
O3 Zr2 O2 139.1(2) 4_665 10_665 ?
O3 Zr2 O2 76.3(2) 4_665 13_665 ?
O3 Zr2 O2 139.1(2) . 13_665 ?
O3 Zr2 O2 76.3(2) . 10_665 ?
O3 Zr2 O3 67.5(3) . 4_665 ?
O3 Zr2 O4 73.3(3) 4_665 9 ?
O3 Zr2 O4 109.7(4) 4_665 . ?
O3 Zr2 O4 109.7(4) . 9 ?
O3 Zr2 O4 73.3(3) . . ?
O3 Zr2 O5 145.79(15) 4_665 . ?
O3 Zr2 O5 145.79(15) . . ?
O3 Zr2 O6 86.7(4) . . ?
O3 Zr2 O6 86.7(4) 4_665 . ?
O4 Zr2 Zr1 88.9(2) 9 . ?
O4 Zr2 Zr1 36.2(2) 9 13_665 ?
O4 Zr2 Zr1 88.9(2) . 13_665 ?
O4 Zr2 Zr1 36.2(2) . . ?
O4 Zr2 Zr2 34.23(15) 9 16 ?
O4 Zr2 Zr2 90.4(2) . 4_665 ?
O4 Zr2 Zr2 90.4(2) 9 4_665 ?
O4 Zr2 Zr2 34.23(15) . 16 ?
O4 Zr2 O2 139.3(2) . 13_665 ?
O4 Zr2 O2 139.3(2) 9 10_665 ?
O4 Zr2 O2 75.6(2) 9 13_665 ?
O4 Zr2 O2 75.6(2) . 10_665 ?
O4 Zr2 O4 68.5(3) 9 . ?
O4 Zr2 O5 83.2(4) . . ?
O4 Zr2 O5 83.2(4) 9 . ?
O4 Zr2 O6 145.73(14) 9 . ?
O4 Zr2 O6 145.73(14) . . ?
O5 Zr2 Zr1 115.6(2) . 13_665 ?
O5 Zr2 Zr1 115.6(2) . . ?
O5 Zr2 Zr2 172.3(3) . 4_665 ?
O5 Zr2 Zr2 82.3(3) . 16 ?
O6 Zr2 Zr1 118.90(18) . 13_665 ?
O6 Zr2 Zr1 118.90(18) . . ?
O6 Zr2 Zr2 87.8(3) . 4_665 ?
O6 Zr2 Zr2 177.8(3) . 16 ?
O6 Zr2 O2 72.7(2) . 10_665 ?
O6 Zr2 O2 72.7(2) . 13_665 ?
O6 Zr2 O5 100.0(4) . . ?
C1 O1 Zr1 131.5(4) . . ?
C1 O2 Zr2 133.5(5) . 13_665 ?
Zr2 O3 Zr1 107.4(3) . . ?
Zr2 O3 Zr1 107.4(3) 4_665 . ?
Zr2 O3 Zr2 112.5(3) . 4_665 ?
Zr2 O4 Zr1 108.6(3) . . ?
Zr2 O4 Zr1 108.6(3) 16 . ?
Zr2 O4 Zr2 111.5(3) . 16 ?
Zr2 O6 H6A 131.7 . . ?
Zr2 O6 H6B 130.5 . . ?
H6A O6 H6B 97.8 . . ?
O1 C1 O2 127.6(6) . . ?
O1 C1 C2 117.8(7) . . ?
O2 C1 C2 114.6(8) . . ?
C3 C2 C1 121.5(8) . . ?
C7 C2 C1 120.4(9) . . ?
C7 C2 C3 118.1(7) . . ?
C2 C3 H3 119.4 . . ?
C2 C3 C4 121.3(9) . . ?
C4 C3 H3 119.4 . . ?
C3 C4 H4 120.0 . . ?
C5 C4 C3 120.0(10) . . ?
C5 C4 H4 120.0 . . ?
C4 C5 C6 117.2(8) . . ?
C4 C5 C8 119.8(9) . . ?
C6 C5 C8 122.9(9) . . ?
C5 C6 H6 118.7 . . ?
C7 C6 C5 122.5(9) . . ?
C7 C6 H6 118.7 . . ?
C2 C7 C6 120.8(10) . . ?
C2 C7 H7 119.6 . . ?
C6 C7 H7 119.6 . . ?
C9' C8 C5 122.1(10) . . ?
C9' C8 C14' 116.8(11) . . ?
C14' C8 C5 120.1(10) . . ?
C9 C8 C5 121.4(12) . . ?
C9 C8 C14 118.6(11) . . ?
C14 C8 C5 119.8(11) . . ?
C10' C11 C12 121.2(11) . . ?
C13' C11 C12 119.1(10) . . ?
C13' C11 C10' 118.7(11) . . ?
C10 C11 C12 121.7(12) . . ?
C13 C11 C12 119.0(12) . . ?
C13 C11 C10 119.3(11) . . ?
C11 C12 C11 114.4(11) 19_655 . ?
C12 C12 C11 122.8(6) 16_554 19_655 ?
C12 C12 C11 122.8(6) 16_554 . ?
C8 C9' H9' 118.8 . . ?
C8 C9' C10' 122.4(14) . . ?
C10' C9' H9' 118.8 . . ?
C11 C10' H10' 120.7 . . ?
C9' C10' C11 118.7(14) . . ?
C9' C10' H10' 120.7 . . ?
C11 C13' H13' 120.6 . . ?
C14' C13' C11 118.9(14) . . ?
C14' C13' H13' 120.6 . . ?
C8 C14' H14' 118.8 . . ?
C13' C14' C8 122.5(15) . . ?
C13' C14' H14' 118.8 . . ?
C8 C9 H9 118.1 . . ?
C8 C9 C10 123.9(17) . . ?
C10 C9 H9 118.1 . . ?
C11 C10 H10 120.6 . . ?
C9 C10 C11 118.7(16) . . ?
C9 C10 H10 120.6 . . ?
C11 C13 H13 120.2 . . ?
C14 C13 C11 119.7(16) . . ?
C14 C13 H13 120.2 . . ?
C8 C14 H14 120.2 . . ?
C13 C14 C8 119.6(15) . . ?
C13 C14 H14 120.2 . . ?

loop_
_geom_bond_atom_site_label_1
_geom_bond_atom_site_label_2
_geom_bond_distance
_geom_bond_site_symmetry_2
_geom_bond_publ_flag
Zr1 Zr2 3.4958(9) . ?
Zr1 Zr2 3.4959(9) 13_665 ?
Zr1 Zr2 3.4959(9) 16 ?
Zr1 Zr2 3.4959(9) 4_665 ?
Zr1 O1 2.190(4) 10_665 ?
Zr1 O1 2.190(4) 16 ?
Zr1 O1 2.190(4) . ?
Zr1 O1 2.190(4) 21_665 ?
Zr1 O3 2.214(7) 16 ?
Zr1 O3 2.214(7) . ?
Zr1 O4 2.176(7) . ?
Zr1 O4 2.176(7) 21_665 ?
Zr2 Zr1 3.4959(9) 13_665 ?
Zr2 Zr2 3.528(2) 4_665 ?
Zr2 Zr2 3.521(2) 16 ?
Zr2 O2 2.232(4) 13_665 ?
Zr2 O2 2.232(4) 10_665 ?
Zr2 O3 2.122(4) . ?
Zr2 O3 2.122(4) 4_665 ?
Zr2 O4 2.129(4) 9 ?
Zr2 O4 2.129(4) . ?
Zr2 O5 2.276(10) . ?
Zr2 O6 2.205(8) . ?
O1 C1 1.228(9) . ?
O2 Zr2 2.232(4) 13_665 ?
O2 C1 1.281(9) . ?
O3 Zr2 2.122(4) 4_665 ?
O4 Zr2 2.129(4) 16 ?
O6 H6A 1.2471 . ?
O6 H6B 1.2547 . ?
C1 C2 1.485(10) . ?
C2 C3 1.372(12) . ?
C2 C7 1.355(12) . ?
C3 H3 0.9300 . ?
C3 C4 1.405(10) . ?
C4 H4 0.9300 . ?
C4 C5 1.369(12) . ?
C5 C6 1.376(13) . ?
C5 C8 1.465(10) . ?
C6 H6 0.9300 . ?
C6 C7 1.368(10) . ?
C7 H7 0.9300 . ?
C8 C9' 1.358(16) . ?
C8 C14' 1.407(16) . ?
C8 C9 1.320(17) . ?
C8 C14 1.452(17) . ?
C11 C12 1.486(10) . ?
C11 C10' 1.427(17) . ?
C11 C13' 1.386(17) . ?
C11 C10 1.415(19) . ?
C11 C13 1.410(18) . ?
C12 C11 1.486(10) 19_655 ?
C12 C12 1.35(3) 16_554 ?
C9' H9' 0.9300 . ?
C9' C10' 1.396(16) . ?
C10' H10' 0.9300 . ?
C13' H13' 0.9300 . ?
C13' C14' 1.385(17) . ?
C14' H14' 0.9300 . ?
C9 H9 0.9300 . ?
C9 C10 1.390(17) . ?
C10 H10 0.9300 . ?
C13 H13 0.9300 . ?
C13 C14 1.396(16) . ?
C14 H14 0.9300 . ?

loop_
_geom_torsion_atom_site_label_1
_geom_torsion_atom_site_label_2
_geom_torsion_atom_site_label_3
_geom_torsion_atom_site_label_4
_geom_torsion
_geom_torsion_site_symmetry_1
_geom_torsion_site_symmetry_2
_geom_torsion_site_symmetry_3
_geom_torsion_site_symmetry_4
_geom_torsion_publ_flag
Zr1 O1 C1 O2 3.3(17) . . . . ?
Zr1 O1 C1 C2 -176.5(6) . . . . ?
Zr2 O2 C1 O1 -4.5(18) 13_665 . . . ?
Zr2 O2 C1 C2 175.3(7) 13_665 . . . ?
O1 C1 C2 C3 -164.0(10) . . . . ?
O1 C1 C2 C7 13.7(16) . . . . ?
O2 C1 C2 C3 16.2(15) . . . . ?
O2 C1 C2 C7 -166.1(10) . . . . ?
C1 C2 C3 C4 -179.3(10) . . . . ?
C1 C2 C7 C6 178.3(10) . . . . ?
C2 C3 C4 C5 -1.9(17) . . . . ?
C3 C2 C7 C6 -3.9(17) . . . . ?
C3 C4 C5 C6 1.6(17) . . . . ?
C3 C4 C5 C8 178.4(10) . . . . ?
C4 C5 C6 C7 -2.6(17) . . . . ?
C4 C5 C8 C9' -10(2) . . . . ?
C4 C5 C8 C14' 158.2(15) . . . . ?
C4 C5 C8 C9 53.7(17) . . . . ?
C4 C5 C8 C14 -129.9(13) . . . . ?
C5 C6 C7 C2 3.8(17) . . . . ?
C5 C8 C9' C10' -178.2(16) . . . . ?
C5 C8 C14' C13' -177.6(18) . . . . ?
C5 C8 C9 C10 -179.4(16) . . . . ?
C5 C8 C14 C13 -178.9(13) . . . . ?
C6 C5 C8 C9' 166.6(14) . . . . ?
C6 C5 C8 C14' -25(2) . . . . ?
C6 C5 C8 C9 -129.6(15) . . . . ?
C6 C5 C8 C14 46.8(16) . . . . ?
C7 C2 C3 C4 2.9(17) . . . . ?
C8 C5 C6 C7 -179.3(10) . . . . ?
C8 C9' C10' C11 -4(3) . . . . ?
C8 C9 C10 C11 -5(3) . . . . ?
C11 C13' C14' C8 -5(3) . . . . ?
C11 C13 C14 C8 2(2) . . . . ?
C12 C11 C10' C9' -177.6(16) . . . . ?
C12 C11 C13' C14' -177.9(18) . . . . ?
C12 C11 C10 C9 -177.0(15) . . . . ?
C12 C11 C13 C14 178.5(14) . . . . ?
C9' C8 C14' C13' -9(3) . . . . ?
C10' C11 C12 C11 127.6(14) . . . 19_655 ?
C10' C11 C12 C12 -54.6(16) . . . 16_554 ?
C10' C11 C13' C14' 14(3) . . . . ?
C13' C11 C12 C11 -41(2) . . . 19_655 ?
C13' C11 C12 C12 137.2(13) . . . 16_554 ?
C13' C11 C10' C9' -9(3) . . . . ?
C14' C8 C9' C10' 13(3) . . . . ?
C9 C8 C14 C13 -2(2) . . . . ?
C10 C11 C12 C11 64.9(19) . . . 19_655 ?
C10 C11 C12 C12 -117.2(12) . . . 16_554 ?
C10 C11 C13 C14 -3(2) . . . . ?
C13 C11 C12 C11 -116.7(14) . . . 19_655 ?
C13 C11 C12 C12 61.1(13) . . . 16_554 ?
C13 C11 C10 C9 5(2) . . . . ?
C14 C8 C9 C10 4(3) . . . . ?

loop_
_platon_squeeze_void_nr
_platon_squeeze_void_average_x
_platon_squeeze_void_average_y
_platon_squeeze_void_average_z
_platon_squeeze_void_volume
_platon_squeeze_void_count_electrons
_platon_squeeze_void_content
1 -0.009 -0.007 -0.027 28201 2954 ' '
